data_7202644
loop_
_publ_author_name
'Song, Yu-Fei'
'Abbas, Hamera'
'Ritchie, Chris'
'McMillian, Nicola'
'Long, De-Liang'
'Gadegaard, Nikolaj'
'Cronin, Leroy'

_publ_section_title
;
 From polyoxometalate building blocks to polymers and materials: the
 silver connection
;
_journal_issue 19
_journal_name_full 'Journal of Materials Chemistry'
_journal_page_first 1903
_journal_paper_doi 10.1039/b617830h
_journal_volume 17
_journal_year 2007
_chemical_formula_sum 'C26 H64 Ag3 Mn Mo6 N4 O31 S7'
_chemical_formula_weight 2107.42
_chemical_name_systematic
;
?
;
_space_group_IT_number 14
_symmetry_cell_setting monoclinic
_symmetry_space_group_name_Hall '-P 2yn'
_symmetry_space_group_name_H-M 'P 1 21/n 1'
_atom_sites_solution_hydrogens geom
_atom_sites_solution_primary direct
_atom_sites_solution_secondary difmap
_audit_creation_method SHELXL-97
_cell_angle_alpha 90.00
_cell_angle_beta 97.158(15)
_cell_angle_gamma 90.00
_cell_formula_units_Z 4
_cell_length_a 11.984(4)
_cell_length_b 37.696(10)
_cell_length_c 13.122(4)
_cell_measurement_reflns_used 1905
_cell_measurement_temperature 100(2)
_cell_measurement_theta_max 19.4
_cell_measurement_theta_min 2.46
_cell_volume 5882(3)
_computing_cell_refinement 'Bruker Smart'
_computing_data_collection 'Bruker Smart'
_computing_data_reduction 'Bruker Saint'
_computing_molecular_graphics 'Ortep-3 for Windows (Farrugia, 1997)'
_computing_publication_material 'WinGX publication routines (Farrugia, 1999)'
_computing_structure_refinement 'SHELXL-97 (Sheldrick, 1997)'
_computing_structure_solution 'SHELXL-97 (Sheldrick, 1997)'
_diffrn_ambient_temperature 100(2)
_diffrn_measured_fraction_theta_full 0.995
_diffrn_measured_fraction_theta_max 0.995
_diffrn_measurement_device_type 'Bruker Apex II CCD'
_diffrn_measurement_method '\p & \w scans'
_diffrn_radiation_monochromator graphite
_diffrn_radiation_source 'fine-focus sealed tube'
_diffrn_radiation_type MoK\a
_diffrn_radiation_wavelength 0.71073
_diffrn_reflns_av_R_equivalents 0.1245
_diffrn_reflns_av_sigmaI/netI 0.1298
_diffrn_reflns_limit_h_max 13
_diffrn_reflns_limit_h_min -12
_diffrn_reflns_limit_k_max 43
_diffrn_reflns_limit_k_min -36
_diffrn_reflns_limit_l_max 14
_diffrn_reflns_limit_l_min -15
_diffrn_reflns_number 43546
_diffrn_reflns_theta_full 24.13
_diffrn_reflns_theta_max 24.13
_diffrn_reflns_theta_min 1.65
_diffrn_standards_decay_% 0
_exptl_absorpt_coefficient_mu 2.751
_exptl_absorpt_correction_T_max 0.9220
_exptl_absorpt_correction_T_min 0.7705
_exptl_absorpt_correction_type empirical
_exptl_absorpt_process_details SADABS
_exptl_crystal_colour brown
_exptl_crystal_density_diffrn 2.380
_exptl_crystal_density_meas ?
_exptl_crystal_density_method 'not measured'
_exptl_crystal_description block
_exptl_crystal_F_000 4104
_exptl_crystal_size_max 0.10
_exptl_crystal_size_mid 0.06
_exptl_crystal_size_min 0.03
_refine_diff_density_max 1.45
_refine_diff_density_min -1.15
_refine_diff_density_rms 0.26
_refine_ls_extinction_coef none
_refine_ls_extinction_method none
_refine_ls_goodness_of_fit_ref 1.042
_refine_ls_hydrogen_treatment riding
_refine_ls_matrix_type full
_refine_ls_number_parameters 665
_refine_ls_number_reflns 9324
_refine_ls_number_restraints 2
_refine_ls_restrained_S_all 1.042
_refine_ls_R_factor_all 0.1297
_refine_ls_R_factor_gt 0.0664
_refine_ls_shift/su_max 0.002
_refine_ls_shift/su_mean 0.000
_refine_ls_structure_factor_coef Fsqd
_refine_ls_weighting_details 'calc w=1/[\s^2^(Fo^2^)+(0.0362P)^2^+98.8732P] where P=(Fo^2^+2Fc^2^)/3'
_refine_ls_weighting_scheme calc
_refine_ls_wR_factor_gt 0.1270
_refine_ls_wR_factor_ref 0.1531
_reflns_number_gt 5577
_reflns_number_total 9324
_reflns_threshold_expression >2sigma(I)
_cod_data_source_file b617830h.txt
_cod_data_source_block ys01440
_cod_depositor_comments
;
The following automatic conversions were performed:
'_symmetry_cell_setting' value 'Monoclinic' changed to 'monoclinic'
according to '/home/saulius/struct/CIF-dictionaries/cif_core.dic'
dictionary named 'cif_core.dic' version 2.4.1 from 2010-06-29.

Automatic conversion script
Id: cif_fix_enum 1527 2010-12-29 10:47:43Z saulius 

The following automatic conversions were performed:

'_exptl_crystal_density_meas' value 'none' was changed to '?' - the
value is perceived as not measured.

Automatic conversion script
Id: cif_fix_values 3008 2015-01-20 13:52:24Z robertas 
;
_cod_original_sg_symbol_H-M P21/n
_cod_database_code 7202644

loop_
_symmetry_equiv_pos_as_xyz
'x, y, z'
'-x+1/2, y+1/2, -z+1/2'
'-x, -y, -z'
'x-1/2, -y-1/2, z-1/2'

loop_
_atom_site_label
_atom_site_type_symbol
_atom_site_fract_x
_atom_site_fract_y
_atom_site_fract_z
_atom_site_U_iso_or_equiv
_atom_site_adp_type
_atom_site_occupancy
_atom_site_symmetry_multiplicity
_atom_site_calc_flag
_atom_site_refinement_flags
_atom_site_disorder_assembly
_atom_site_disorder_group
Mo1 Mo 0.29745(11) 0.16375(3) 0.96020(10) 0.0136(3) Uani 1 1 d . . .
Mo2 Mo 0.29461(11) 0.07576(3) 0.93794(10) 0.0153(3) Uani 1 1 d . . .
Mo3 Mo 0.23498(11) 0.03760(3) 0.70407(10) 0.0151(3) Uani 1 1 d . . .
Mo4 Mo 0.18362(11) 0.08814(3) 0.49353(10) 0.0153(3) Uani 1 1 d . . .
Mo5 Mo 0.18793(11) 0.17667(3) 0.51810(9) 0.0143(3) Uani 1 1 d . . .
Mo6 Mo 0.24538(11) 0.21477(3) 0.75012(10) 0.0138(3) Uani 1 1 d . . .
Ag1 Ag 0.59136(10) 0.12176(3) 1.05902(9) 0.0243(3) Uani 1 1 d . . .
Ag2 Ag 0.83434(10) 0.12478(3) 0.93569(9) 0.0215(3) Uani 1 1 d . . 1
Ag3 Ag 0.67071(10) 0.14577(3) 0.54977(9) 0.0240(3) Uani 1 1 d . . .
Mn Mn 0.23855(17) 0.12579(6) 0.72726(16) 0.0120(5) Uani 1 1 d . . .
S1 S 0.7079(3) 0.04497(10) 0.9564(3) 0.0193(9) Uani 1 1 d . . .
S2 S 0.5249(3) 0.10412(12) 1.3127(3) 0.0292(11) Uani 1 1 d . . .
S3 S 0.8613(4) 0.14351(11) 1.1933(3) 0.0262(10) Uani 1 1 d . . .
S4 S 0.6981(3) 0.20985(11) 0.9067(3) 0.0236(10) Uani 1 1 d . . .
S5 S 0.2472(3) -0.02242(10) 0.3271(3) 0.0242(10) Uani 1 1 d . . .
S6 S 0.7886(3) 0.23096(10) 0.6198(3) 0.0203(9) Uani 1 1 d . . .
S7 S 1.0184(11) 0.0645(4) 1.0752(11) 0.045(3) Uiso 0.40 1 d PD . 1
S7' S 0.974(2) 0.0566(6) 1.1154(18) 0.065(7) Uiso 0.25 1 d PD A 2
O1 O 0.3387(7) 0.0494(2) 0.8240(7) 0.016(2) Uani 1 1 d . . .
O2 O 0.2629(8) 0.0613(2) 0.4256(7) 0.019(2) Uani 1 1 d . . .
O3 O 0.2526(8) 0.1333(2) 0.4768(7) 0.017(2) Uani 1 1 d . . .
O4 O 0.1331(8) 0.0560(2) 0.5916(7) 0.017(2) Uani 1 1 d . . .
O5 O 0.1414(8) 0.0112(2) 0.7556(7) 0.020(2) Uani 1 1 d . . .
O6 O 0.1410(7) 0.2032(2) 0.6317(7) 0.012(2) Uani 1 1 d . . .
O7 O 0.3528(7) 0.1220(2) 0.8402(7) 0.010(2) Uiso 1 1 d . . .
O8 O 0.3136(7) 0.1643(2) 0.6655(7) 0.014(2) Uani 1 1 d . . .
O9 O 0.4223(8) 0.0755(2) 1.0158(7) 0.019(2) Uani 1 1 d . . .
O10 O 0.4245(7) 0.1582(2) 1.0348(7) 0.012(2) Uani 1 1 d . . .
O11 O 0.2753(8) 0.2062(2) 0.4694(7) 0.020(2) Uani 1 1 d . . .
O12 O 0.1210(8) 0.1297(2) 0.6155(7) 0.016(2) Uani 1 1 d . . .
O13 O 0.2290(8) 0.1187(3) 0.9804(7) 0.017(2) Uani 1 1 d . . .
O14 O 0.2213(8) 0.1903(2) 1.0306(7) 0.019(2) Uani 1 1 d . . .
O15 O 0.2139(9) 0.0450(2) 0.9886(7) 0.023(3) Uani 1 1 d . . .
O16 O 0.1646(8) 0.0875(2) 0.7916(7) 0.014(2) Uani 1 1 d . . .
O17 O 0.1682(7) 0.1646(2) 0.8169(7) 0.012(2) Uani 1 1 d . . .
O18 O 0.0587(8) 0.0938(3) 0.4171(7) 0.021(2) Uani 1 1 d . . .
O19 O 0.3198(8) 0.0094(2) 0.6455(7) 0.019(2) Uani 1 1 d . . .
O20 O 0.3149(8) 0.0876(2) 0.6406(7) 0.016(2) Uani 1 1 d . . .
O21 O 0.1656(8) 0.2432(3) 0.8112(7) 0.020(2) Uani 1 1 d . . .
O22 O 0.0652(8) 0.1788(2) 0.4366(7) 0.018(2) Uani 1 1 d . . .
O23 O 0.3482(7) 0.1960(2) 0.8629(7) 0.014(2) Uani 1 1 d . . .
O24 O 0.3385(8) 0.2410(3) 0.6967(8) 0.021(3) Uani 1 1 d . . .
O25 O 0.6770(8) 0.0841(2) 0.9423(7) 0.021(2) Uani 1 1 d . . .
O26 O 0.6093(9) 0.1116(3) 1.2388(8) 0.034(3) Uani 1 1 d . . .
O27 O 0.7879(8) 0.1494(3) 1.0918(7) 0.025(3) Uani 1 1 d . . .
O28 O 0.6740(8) 0.1715(3) 0.8771(8) 0.028(3) Uani 1 1 d . . .
O29 O 0.2470(9) -0.0593(3) 0.2829(8) 0.026(3) Uani 1 1 d . . .
O30 O 0.7957(8) 0.1941(3) 0.6634(8) 0.025(3) Uani 1 1 d . . .
O31 O 0.9118(19) 0.0815(8) 1.079(2) 0.066(9) Uiso 0.50 1 d PD . 1
O31' O 0.963(2) 0.0853(6) 1.0448(17) 0.036(6) Uiso 0.50 1 d PD A 2
N1 N 0.6026(9) 0.1261(3) 0.6907(9) 0.021(3) Uani 1 1 d . . .
H1A H 0.6308 0.1036 0.7029 0.025 Uiso 1 1 calc R . .
H1B H 0.6344 0.1400 0.7443 0.025 Uiso 1 1 calc R . .
N2 N -0.1220(9) 0.1269(3) 0.7733(8) 0.013(3) Uiso 1 1 d . . .
H2A H -0.1547 0.1076 0.7386 0.016 Uiso 1 1 calc R . .
H2B H -0.1552 0.1469 0.7425 0.016 Uiso 1 1 calc R . .
N3 N 0.5794(11) 0.1918(4) 0.4590(10) 0.028(3) Uani 1 1 d . . .
N4 N 0.7802(10) 0.1125(4) 0.4632(9) 0.025(3) Uani 1 1 d . . .
C1 C 0.4796(12) 0.1242(4) 0.6999(10) 0.017(4) Uani 1 1 d . . .
C2 C 0.4707(11) 0.1215(4) 0.8172(10) 0.014(3) Uiso 1 1 d . . .
C3 C 0.4343(11) 0.0916(4) 0.6373(11) 0.015(3) Uani 1 1 d . . .
C4 C 0.4322(11) 0.1595(4) 0.6533(11) 0.013(3) Uani 1 1 d . . .
C5 C 0.0023(11) 0.1274(4) 0.7579(11) 0.017(4) Uani 1 1 d . . .
C6 C 0.0057(11) 0.1305(4) 0.6427(10) 0.012(3) Uiso 1 1 d . . .
C7 C 0.0471(12) 0.0918(4) 0.8032(11) 0.016(4) Uiso 1 1 d . . .
C8 C 0.0485(12) 0.1600(4) 0.8206(10) 0.015(3) Uiso 1 1 d . . .
C9 C 0.5922(12) 0.0194(4) 0.8923(12) 0.025(4) Uani 1 1 d . . .
H9A H 0.5231 0.0254 0.9214 0.037 Uiso 1 1 calc R . .
H9B H 0.6081 -0.0059 0.9019 0.037 Uiso 1 1 calc R . .
H9C H 0.5826 0.0250 0.8188 0.037 Uiso 1 1 calc R . .
C10 C 0.6854(14) 0.0352(4) 1.0837(11) 0.026(4) Uani 1 1 d . . .
H10A H 0.7394 0.0484 1.1315 0.039 Uiso 1 1 calc R . .
H10B H 0.6956 0.0097 1.0962 0.039 Uiso 1 1 calc R . .
H10C H 0.6088 0.0420 1.0941 0.039 Uiso 1 1 calc R . .
C11 C 0.4052(13) 0.1306(5) 1.2737(13) 0.036(5) Uani 1 1 d . . .
H11A H 0.4229 0.1555 1.2895 0.055 Uiso 1 1 calc R . .
H11B H 0.3429 0.1230 1.3105 0.055 Uiso 1 1 calc R . .
H11C H 0.3835 0.1278 1.1997 0.055 Uiso 1 1 calc R . .
C12 C 0.4655(14) 0.0624(4) 1.2774(13) 0.037(5) Uiso 1 1 d . . .
H12A H 0.4370 0.0625 1.2041 0.055 Uiso 1 1 calc R . .
H12B H 0.4034 0.0576 1.3175 0.055 Uiso 1 1 calc R . .
H12C H 0.5230 0.0440 1.2910 0.055 Uiso 1 1 calc R . .
C13 C 0.8158(13) 0.1748(4) 1.2802(12) 0.028(4) Uani 1 1 d . . .
H13A H 0.8191 0.1987 1.2515 0.042 Uiso 1 1 calc R . .
H13B H 0.8649 0.1735 1.3457 0.042 Uiso 1 1 calc R . .
H13C H 0.7383 0.1694 1.2916 0.042 Uiso 1 1 calc R . .
C14 C 0.9914(15) 0.1645(5) 1.1775(15) 0.053(6) Uani 1 1 d . . .
H14A H 1.0260 0.1524 1.1232 0.079 Uiso 1 1 calc R . .
H14B H 1.0421 0.1632 1.2420 0.079 Uiso 1 1 calc R . .
H14C H 0.9777 0.1894 1.1584 0.079 Uiso 1 1 calc R . .
C15 C 0.994(4) 0.0142(12) 1.039(4) 0.046(13) Uiso 0.40 1 d P . 1
C16 C 1.0769(19) 0.0474(6) 1.1914(17) 0.038(6) Uiso 0.80 1 d P . 1
C16' C 1.110(5) 0.0687(18) 1.202(5) 0.044(17) Uiso 0.30 1 d P B 3
C17 C 0.6369(14) 0.2161(4) 1.0204(12) 0.030(4) Uani 1 1 d . . .
H17A H 0.5599 0.2069 1.0112 0.045 Uiso 1 1 calc R . .
H17B H 0.6357 0.2414 1.0366 0.045 Uiso 1 1 calc R . .
H17C H 0.6812 0.2034 1.0769 0.045 Uiso 1 1 calc R . .
C18 C 0.6013(13) 0.2359(4) 0.8236(11) 0.024(4) Uani 1 1 d . . .
H18A H 0.6142 0.2319 0.7522 0.036 Uiso 1 1 calc R . .
H18B H 0.6123 0.2610 0.8408 0.036 Uiso 1 1 calc R . .
H18C H 0.5242 0.2289 0.8322 0.036 Uiso 1 1 calc R . .
C19 C 0.1330(11) -0.0196(4) 0.4011(11) 0.022(4) Uani 1 1 d . . .
H19A H 0.0628 -0.0162 0.3552 0.034 Uiso 1 1 calc R . .
H19B H 0.1448 0.0005 0.4485 0.034 Uiso 1 1 calc R . .
H19C H 0.1285 -0.0415 0.4403 0.034 Uiso 1 1 calc R . .
C20 C 0.3592(13) -0.0219(4) 0.4309(12) 0.035(5) Uani 1 1 d . . .
H20A H 0.3568 -0.0436 0.4714 0.052 Uiso 1 1 calc R . .
H20B H 0.3507 -0.0013 0.4748 0.052 Uiso 1 1 calc R . .
H20C H 0.4314 -0.0204 0.4034 0.052 Uiso 1 1 calc R . .
C21 C 0.8613(12) 0.2285(4) 0.5097(11) 0.022(4) Uiso 1 1 d . . .
H21A H 0.9365 0.2187 0.5293 0.033 Uiso 1 1 calc R . .
H21B H 0.8678 0.2524 0.4812 0.033 Uiso 1 1 calc R . .
H21C H 0.8195 0.2132 0.4579 0.033 Uiso 1 1 calc R . .
C22 C 0.8866(13) 0.2579(4) 0.7003(12) 0.027(4) Uani 1 1 d . . .
H22A H 0.8620 0.2599 0.7686 0.040 Uiso 1 1 calc R . .
H22B H 0.8900 0.2815 0.6699 0.040 Uiso 1 1 calc R . .
H22C H 0.9612 0.2469 0.7064 0.040 Uiso 1 1 calc R . .
C23 C 0.5434(13) 0.2191(4) 0.4708(11) 0.019(4) Uani 1 1 d . . .
C24 C 0.4987(12) 0.2538(4) 0.4893(12) 0.026(4) Uani 1 1 d . . .
H24A H 0.4533 0.2525 0.5464 0.038 Uiso 1 1 calc R . .
H24B H 0.4516 0.2620 0.4273 0.038 Uiso 1 1 calc R . .
H24C H 0.5608 0.2705 0.5066 0.038 Uiso 1 1 calc R . .
C25 C 0.8053(13) 0.0911(4) 0.4090(12) 0.022(4) Uiso 1 1 d . . .
C26 C 0.8323(13) 0.0629(4) 0.3428(11) 0.025(4) Uani 1 1 d . . .
H26A H 0.9011 0.0510 0.3733 0.038 Uiso 1 1 calc R . .
H26B H 0.8438 0.0726 0.2756 0.038 Uiso 1 1 calc R . .
H26C H 0.7703 0.0458 0.3342 0.038 Uiso 1 1 calc R . .

loop_
_atom_site_aniso_label
_atom_site_aniso_U_11
_atom_site_aniso_U_22
_atom_site_aniso_U_33
_atom_site_aniso_U_23
_atom_site_aniso_U_13
_atom_site_aniso_U_12
Mo1 0.0117(7) 0.0162(8) 0.0125(7) -0.0002(6) 0.0000(5) -0.0002(6)
Mo2 0.0152(8) 0.0158(8) 0.0146(8) 0.0028(6) 0.0007(6) 0.0009(6)
Mo3 0.0129(7) 0.0131(8) 0.0191(8) 0.0001(6) 0.0014(6) -0.0003(6)
Mo4 0.0131(7) 0.0174(8) 0.0150(7) -0.0021(6) 0.0003(6) -0.0013(6)
Mo5 0.0125(7) 0.0158(8) 0.0140(8) 0.0005(6) -0.0003(6) 0.0013(6)
Mo6 0.0126(7) 0.0123(8) 0.0157(7) -0.0005(5) -0.0007(5) 0.0005(6)
Ag1 0.0172(7) 0.0306(8) 0.0238(7) -0.0032(6) -0.0025(5) 0.0040(6)
Ag2 0.0171(7) 0.0281(7) 0.0196(7) -0.0003(5) 0.0037(5) -0.0015(6)
Ag3 0.0186(7) 0.0291(8) 0.0251(7) 0.0034(6) 0.0061(5) 0.0017(6)
Mn 0.0088(12) 0.0159(13) 0.0105(12) -0.0006(9) -0.0024(9) 0.0007(10)
S1 0.013(2) 0.018(2) 0.025(2) -0.0029(17) -0.0026(17) 0.0013(18)
S2 0.023(2) 0.045(3) 0.020(2) -0.003(2) 0.0022(18) -0.001(2)
S3 0.030(3) 0.027(3) 0.020(2) -0.0015(18) -0.0044(18) -0.006(2)
S4 0.014(2) 0.024(2) 0.031(3) -0.0062(19) -0.0022(18) 0.0021(19)
S5 0.025(2) 0.019(2) 0.027(2) -0.0013(18) 0.0002(19) 0.0029(19)
S6 0.020(2) 0.018(2) 0.023(2) 0.0023(17) 0.0008(18) -0.0003(18)
O1 0.007(5) 0.023(6) 0.019(6) 0.009(4) 0.006(4) 0.000(5)
O2 0.016(6) 0.017(6) 0.024(6) 0.003(5) 0.009(5) 0.000(5)
O3 0.020(6) 0.023(6) 0.008(6) -0.004(4) 0.006(4) 0.004(5)
O4 0.018(6) 0.016(6) 0.017(6) -0.005(4) -0.002(4) -0.004(5)
O5 0.013(6) 0.015(6) 0.032(7) 0.001(5) 0.004(5) -0.009(5)
O6 0.009(5) 0.011(5) 0.012(5) 0.000(4) -0.008(4) 0.003(4)
O8 0.007(6) 0.017(6) 0.019(6) -0.001(4) 0.001(4) -0.001(4)
O9 0.016(6) 0.019(6) 0.022(6) -0.001(5) 0.003(5) 0.004(5)
O10 0.009(5) 0.015(6) 0.012(5) 0.003(4) -0.005(4) 0.003(4)
O11 0.016(6) 0.016(6) 0.028(7) 0.003(5) 0.002(5) -0.005(5)
O12 0.017(6) 0.013(6) 0.018(6) 0.000(4) -0.002(4) 0.005(5)
O13 0.021(6) 0.025(6) 0.005(5) -0.002(4) 0.003(4) -0.004(5)
O14 0.021(6) 0.016(6) 0.021(6) 0.003(4) 0.012(5) 0.009(5)
O15 0.033(7) 0.017(6) 0.021(6) 0.008(5) 0.011(5) -0.006(5)
O16 0.013(6) 0.011(6) 0.019(6) -0.001(4) 0.005(4) 0.003(4)
O17 0.009(5) 0.012(6) 0.017(6) 0.000(4) 0.005(4) 0.002(4)
O18 0.012(6) 0.029(7) 0.021(6) 0.001(5) -0.003(5) -0.001(5)
O19 0.016(6) 0.010(6) 0.029(6) -0.006(4) 0.002(5) 0.004(5)
O20 0.014(6) 0.015(6) 0.017(6) 0.008(4) -0.002(4) 0.000(5)
O21 0.014(6) 0.024(6) 0.021(6) -0.005(5) -0.001(5) 0.001(5)
O22 0.012(6) 0.019(6) 0.020(6) -0.007(5) -0.005(4) 0.008(5)
O23 0.010(5) 0.018(6) 0.014(6) 0.002(4) -0.001(4) 0.000(5)
O24 0.005(5) 0.028(7) 0.030(7) 0.006(5) 0.002(5) 0.001(5)
O25 0.027(6) 0.005(6) 0.030(6) 0.006(4) 0.008(5) -0.003(5)
O26 0.020(6) 0.047(8) 0.036(7) 0.000(6) 0.007(5) -0.006(6)
O27 0.023(6) 0.029(7) 0.018(6) 0.003(5) -0.013(5) 0.007(5)
O28 0.018(6) 0.030(7) 0.034(7) -0.012(5) -0.006(5) 0.008(5)
O29 0.032(7) 0.019(6) 0.030(7) -0.004(5) 0.014(5) -0.004(5)
O30 0.021(6) 0.019(6) 0.036(7) 0.013(5) 0.004(5) -0.003(5)
N1 0.011(7) 0.021(8) 0.028(8) -0.001(6) -0.003(6) -0.004(6)
N3 0.030(9) 0.022(9) 0.030(9) 0.017(7) -0.001(7) -0.002(7)
N4 0.012(7) 0.039(9) 0.024(8) 0.004(7) 0.000(6) 0.006(6)
C1 0.019(9) 0.028(10) 0.004(8) -0.005(6) 0.002(6) -0.002(8)
C3 0.007(8) 0.008(8) 0.033(10) 0.004(7) 0.010(7) -0.001(6)
C4 0.005(8) 0.010(8) 0.022(9) 0.000(6) -0.001(6) 0.002(6)
C5 0.005(8) 0.015(9) 0.030(10) -0.003(7) 0.003(7) -0.004(7)
C9 0.025(10) 0.015(9) 0.034(10) -0.010(7) 0.010(8) -0.010(8)
C10 0.043(11) 0.005(8) 0.029(10) 0.001(7) -0.003(8) 0.013(8)
C11 0.022(10) 0.051(13) 0.036(12) 0.008(9) 0.000(8) 0.006(9)
C13 0.019(10) 0.037(11) 0.030(10) -0.013(8) 0.013(8) -0.007(8)
C14 0.033(12) 0.077(16) 0.047(13) 0.004(11) 0.002(10) -0.031(11)
C17 0.042(11) 0.008(9) 0.038(11) 0.000(7) -0.001(8) -0.005(8)
C18 0.029(10) 0.020(9) 0.021(9) 0.007(7) -0.008(7) 0.000(8)
C19 0.006(8) 0.031(10) 0.032(10) -0.013(8) 0.010(7) -0.004(7)
C20 0.034(11) 0.035(11) 0.031(11) -0.019(8) -0.015(8) 0.014(9)
C22 0.031(10) 0.013(9) 0.034(10) 0.002(7) -0.006(8) -0.007(8)
C23 0.016(9) 0.014(10) 0.026(10) -0.001(7) -0.005(7) -0.006(8)
C24 0.007(8) 0.036(11) 0.032(10) 0.009(8) -0.005(7) -0.013(8)
C26 0.032(10) 0.018(9) 0.023(10) 0.001(7) -0.006(8) -0.010(8)

loop_
_atom_type_symbol
_atom_type_description
_atom_type_scat_dispersion_real
_atom_type_scat_dispersion_imag
_atom_type_scat_source
Mo Mo -1.6832 0.6857 'International Tables Vol C Tables 4.2.6.8 and 6.1.1.4'
Ag Ag -0.8971 1.1015 'International Tables Vol C Tables 4.2.6.8 and 6.1.1.4'
Mn Mn 0.3368 0.7283 'International Tables Vol C Tables 4.2.6.8 and 6.1.1.4'
S S 0.1246 0.1234 'International Tables Vol C Tables 4.2.6.8 and 6.1.1.4'
O O 0.0106 0.0060 'International Tables Vol C Tables 4.2.6.8 and 6.1.1.4'
N N 0.0061 0.0033 'International Tables Vol C Tables 4.2.6.8 and 6.1.1.4'
C C 0.0033 0.0016 'International Tables Vol C Tables 4.2.6.8 and 6.1.1.4'
H H 0.0000 0.0000 'International Tables Vol C Tables 4.2.6.8 and 6.1.1.4'

loop_
_geom_angle_atom_site_label_1
_geom_angle_atom_site_label_2
_geom_angle_atom_site_label_3
_geom_angle
_geom_angle_site_symmetry_1
_geom_angle_site_symmetry_3
_geom_angle_publ_flag
O14 Mo1 O10 105.0(5) . . ?
O14 Mo1 O23 103.1(4) . . ?
O10 Mo1 O23 97.2(4) . . ?
O14 Mo1 O13 100.2(4) . . ?
O10 Mo1 O13 100.2(4) . . ?
O23 Mo1 O13 146.1(4) . . ?
O14 Mo1 O17 94.9(4) . . ?
O10 Mo1 O17 159.0(4) . . ?
O23 Mo1 O17 71.4(3) . . ?
O13 Mo1 O17 82.4(4) . . ?
O14 Mo1 O7 163.9(4) . . ?
O10 Mo1 O7 89.8(4) . . ?
O23 Mo1 O7 80.8(3) . . ?
O13 Mo1 O7 70.4(3) . . ?
O17 Mo1 O7 71.3(3) . . ?
O15 Mo2 O9 105.7(5) . . ?
O15 Mo2 O13 100.9(4) . . ?
O9 Mo2 O13 101.4(4) . . ?
O15 Mo2 O1 100.1(4) . . ?
O9 Mo2 O1 98.5(4) . . ?
O13 Mo2 O1 145.7(4) . . ?
O15 Mo2 O7 162.5(4) . . ?
O9 Mo2 O7 91.5(4) . . ?
O13 Mo2 O7 71.8(3) . . ?
O1 Mo2 O7 80.1(3) . . ?
O15 Mo2 O16 95.5(4) . . ?
O9 Mo2 O16 158.0(4) . . ?
O13 Mo2 O16 79.9(3) . . ?
O1 Mo2 O16 71.4(3) . . ?
O7 Mo2 O16 67.9(3) . . ?
O5 Mo3 O19 105.8(5) . . ?
O5 Mo3 O4 97.4(4) . . ?
O19 Mo3 O4 103.6(4) . . ?
O5 Mo3 O1 101.5(4) . . ?
O19 Mo3 O1 98.7(4) . . ?
O4 Mo3 O1 145.5(4) . . ?
O5 Mo3 O20 160.4(4) . . ?
O19 Mo3 O20 92.8(4) . . ?
O4 Mo3 O20 71.4(4) . . ?
O1 Mo3 O20 81.6(4) . . ?
O5 Mo3 O16 88.8(4) . . ?
O19 Mo3 O16 163.4(4) . . ?
O4 Mo3 O16 81.8(4) . . ?
O1 Mo3 O16 70.1(3) . . ?
O20 Mo3 O16 73.9(3) . . ?
O18 Mo4 O2 105.7(5) . . ?
O18 Mo4 O3 100.4(4) . . ?
O2 Mo4 O3 101.0(4) . . ?
O18 Mo4 O4 98.4(4) . . ?
O2 Mo4 O4 102.6(4) . . ?
O3 Mo4 O4 144.4(4) . . ?
O18 Mo4 O20 159.8(4) . . ?
O2 Mo4 O20 93.7(4) . . ?
O3 Mo4 O20 81.2(4) . . ?
O4 Mo4 O20 71.1(4) . . ?
O18 Mo4 O12 89.2(4) . . ?
O2 Mo4 O12 164.4(4) . . ?
O3 Mo4 O12 71.0(3) . . ?
O4 Mo4 O12 79.4(3) . . ?
O20 Mo4 O12 72.1(3) . . ?
O11 Mo5 O22 104.8(5) . . ?
O11 Mo5 O3 99.3(4) . . ?
O22 Mo5 O3 102.1(4) . . ?
O11 Mo5 O6 101.7(4) . . ?
O22 Mo5 O6 98.5(4) . . ?
O3 Mo5 O6 145.6(4) . . ?
O11 Mo5 O8 94.4(4) . . ?
O22 Mo5 O8 160.0(4) . . ?
O3 Mo5 O8 79.8(3) . . ?
O6 Mo5 O8 71.7(3) . . ?
O11 Mo5 O12 161.8(4) . . ?
O22 Mo5 O12 92.8(4) . . ?
O3 Mo5 O12 72.1(4) . . ?
O6 Mo5 O12 79.6(3) . . ?
O8 Mo5 O12 68.6(3) . . ?
O21 Mo6 O24 105.3(5) . . ?
O21 Mo6 O6 100.2(4) . . ?
O24 Mo6 O6 101.1(4) . . ?
O21 Mo6 O23 102.2(4) . . ?
O24 Mo6 O23 98.0(4) . . ?
O6 Mo6 O23 145.4(4) . . ?
O21 Mo6 O17 93.6(4) . . ?
O24 Mo6 O17 159.7(4) . . ?
O6 Mo6 O17 82.5(3) . . ?
O23 Mo6 O17 70.1(3) . . ?
O21 Mo6 O8 164.2(4) . . ?
O24 Mo6 O8 89.4(4) . . ?
O6 Mo6 O8 70.7(3) . . ?
O23 Mo6 O8 80.9(3) . . ?
O17 Mo6 O8 72.8(3) . . ?
O26 Ag1 O25 123.0(4) . . ?
O26 Ag1 O10 101.1(3) . . ?
O25 Ag1 O10 131.5(3) . . ?
O26 Ag1 O27 86.1(3) . . ?
O25 Ag1 O27 83.8(3) . . ?
O10 Ag1 O27 121.3(3) . . ?
N2 Ag2 O27 154.9(4) 1_655 . ?
N2 Ag2 O25 109.1(4) 1_655 . ?
O27 Ag2 O25 87.2(3) . . ?
N2 Ag2 O31 127.3(6) 1_655 . ?
O27 Ag2 O31 73.8(6) . . ?
O25 Ag2 O31 77.6(7) . . ?
N4 Ag3 N1 122.3(4) . . ?
N4 Ag3 N3 115.7(5) . . ?
N1 Ag3 N3 118.5(5) . . ?
O7 Mn O12 178.7(4) . . ?
O7 Mn O8 93.2(4) . . ?
O12 Mn O8 87.5(4) . . ?
O7 Mn O16 85.8(4) . . ?
O12 Mn O16 93.4(4) . . ?
O8 Mn O16 178.9(4) . . ?
O7 Mn O20 92.9(4) . . ?
O12 Mn O20 88.1(4) . . ?
O8 Mn O20 91.8(4) . . ?
O16 Mn O20 88.8(4) . . ?
O7 Mn O17 85.2(4) . . ?
O12 Mn O17 93.8(4) . . ?
O8 Mn O17 87.3(4) . . ?
O16 Mn O17 92.1(4) . . ?
O20 Mn O17 177.8(4) . . ?
O25 S1 C10 104.7(6) . . ?
O25 S1 C9 107.3(7) . . ?
C10 S1 C9 97.5(8) . . ?
O26 S2 C12 106.2(7) . . ?
O26 S2 C11 107.0(7) . . ?
C12 S2 C11 98.1(8) . . ?
O27 S3 C13 106.0(7) . . ?
O27 S3 C14 104.5(8) . . ?
C13 S3 C14 97.1(9) . . ?
O28 S4 C17 105.0(7) . . ?
O28 S4 C18 106.2(7) . . ?
C17 S4 C18 97.9(8) . . ?
O29 S5 C19 107.6(7) . . ?
O29 S5 C20 105.6(7) . . ?
C19 S5 C20 98.0(8) . . ?
O30 S6 C21 104.6(7) . . ?
O30 S6 C22 107.3(7) . . ?
C21 S6 C22 99.0(7) . . ?
O31 S7 C16 113.9(18) . . ?
O31 S7 C15 109(2) . . ?
C16 S7 C15 83.6(17) . . ?
Mo2 O1 Mo3 122.8(5) . . ?
Mo5 O3 Mo4 122.0(5) . . ?
Mo4 O4 Mo3 121.3(5) . . ?
Mo6 O6 Mo5 121.2(4) . . ?
C2 O7 Mn 117.1(7) . . ?
C2 O7 Mo2 117.6(7) . . ?
Mn O7 Mo2 104.6(4) . . ?
C2 O7 Mo1 119.6(7) . . ?
Mn O7 Mo1 103.5(4) . . ?
Mo2 O7 Mo1 90.2(3) . . ?
C4 O8 Mn 117.4(8) . . ?
C4 O8 Mo5 117.9(8) . . ?
Mn O8 Mo5 102.1(4) . . ?
C4 O8 Mo6 122.9(7) . . ?
Mn O8 Mo6 101.4(4) . . ?
Mo5 O8 Mo6 90.2(3) . . ?
Mo1 O10 Ag1 143.7(5) . . ?
C6 O12 Mn 116.2(8) . . ?
C6 O12 Mo5 120.5(7) . . ?
Mn O12 Mo5 101.8(4) . . ?
C6 O12 Mo4 123.3(7) . . ?
Mn O12 Mo4 101.4(4) . . ?
Mo5 O12 Mo4 88.5(3) . . ?
Mo2 O13 Mo1 120.7(5) . . ?
C7 O16 Mn 117.8(8) . . ?
C7 O16 Mo2 119.3(8) . . ?
Mn O16 Mo2 101.7(4) . . ?
C7 O16 Mo3 122.8(8) . . ?
Mn O16 Mo3 99.6(4) . . ?
Mo2 O16 Mo3 90.4(3) . . ?
C8 O17 Mn 113.6(8) . . ?
C8 O17 Mo1 122.9(7) . . ?
Mn O17 Mo1 99.9(4) . . ?
C8 O17 Mo6 123.4(8) . . ?
Mn O17 Mo6 98.5(3) . . ?
Mo1 O17 Mo6 93.5(3) . . ?
C3 O20 Mn 116.2(8) . . ?
C3 O20 Mo3 123.4(8) . . ?
Mn O20 Mo3 97.7(4) . . ?
C3 O20 Mo4 122.9(8) . . ?
Mn O20 Mo4 98.4(4) . . ?
Mo3 O20 Mo4 92.2(3) . . ?
Mo1 O23 Mo6 121.1(5) . . ?
S1 O25 Ag1 127.4(5) . . ?
S1 O25 Ag2 115.8(5) . . ?
Ag1 O25 Ag2 92.5(3) . . ?
S2 O26 Ag1 133.0(6) . . ?
S3 O27 Ag2 121.8(6) . . ?
S3 O27 Ag1 120.4(6) . . ?
Ag2 O27 Ag1 90.3(3) . . ?
S7 O31 Ag2 120.1(19) . . ?
C1 N1 Ag3 123.2(9) . . ?
C5 N2 Ag2 118.0(8) . 1_455 ?
C23 N3 Ag3 141.0(12) . . ?
C25 N4 Ag3 159.2(13) . . ?
N1 C1 C3 106.4(11) . . ?
N1 C1 C4 104.1(11) . . ?
C3 C1 C4 112.9(12) . . ?
N1 C1 C2 105.8(11) . . ?
C3 C1 C2 114.3(12) . . ?
C4 C1 C2 112.3(11) . . ?
O7 C2 C1 112.6(11) . . ?
O20 C3 C1 110.7(11) . . ?
O8 C4 C1 112.3(11) . . ?
C6 C5 N2 106.2(11) . . ?
C6 C5 C7 113.4(11) . . ?
N2 C5 C7 103.7(11) . . ?
C6 C5 C8 114.8(12) . . ?
N2 C5 C8 103.4(11) . . ?
C7 C5 C8 113.8(12) . . ?
O12 C6 C5 112.5(11) . . ?
O16 C7 C5 110.9(11) . . ?
O17 C8 C5 111.6(11) . . ?
C15 C15 S7 146(5) 3_757 . ?
N3 C23 C24 178.2(16) . . ?
N4 C25 C26 176.6(17) . . ?

loop_
_geom_bond_atom_site_label_1
_geom_bond_atom_site_label_2
_geom_bond_distance
_geom_bond_site_symmetry_2
_geom_bond_publ_flag
Mo1 O14 1.701(9) . ?
Mo1 O10 1.718(9) . ?
Mo1 O23 1.916(9) . ?
Mo1 O13 1.919(9) . ?
Mo1 O17 2.282(9) . ?
Mo1 O7 2.379(9) . ?
Mo2 O15 1.698(9) . ?
Mo2 O9 1.731(9) . ?
Mo2 O13 1.912(9) . ?
Mo2 O1 1.923(9) . ?
Mo2 O7 2.321(9) . ?
Mo2 O16 2.359(9) . ?
Mo3 O5 1.702(9) . ?
Mo3 O19 1.717(9) . ?
Mo3 O4 1.924(9) . ?
Mo3 O1 1.931(9) . ?
Mo3 O20 2.315(9) . ?
Mo3 O16 2.410(9) . ?
Mo4 O18 1.709(9) . ?
Mo4 O2 1.712(9) . ?
Mo4 O3 1.917(9) . ?
Mo4 O4 1.918(9) . ?
Mo4 O20 2.332(9) . ?
Mo4 O12 2.426(9) . ?
Mo5 O11 1.706(9) . ?
Mo5 O22 1.710(9) . ?
Mo5 O3 1.915(9) . ?
Mo5 O6 1.935(9) . ?
Mo5 O8 2.345(9) . ?
Mo5 O12 2.379(9) . ?
Mo6 O21 1.701(10) . ?
Mo6 O24 1.706(10) . ?
Mo6 O6 1.920(8) . ?
Mo6 O23 1.938(9) . ?
Mo6 O17 2.325(9) . ?
Mo6 O8 2.396(9) . ?
Ag1 O26 2.373(11) . ?
Ag1 O25 2.410(10) . ?
Ag1 O10 2.414(9) . ?
Ag1 O27 2.563(10) . ?
Ag2 N2 2.257(11) 1_655 ?
Ag2 O27 2.377(10) . ?
Ag2 O25 2.441(9) . ?
Ag2 O31 2.57(3) . ?
Ag3 N4 2.227(13) . ?
Ag3 N1 2.238(12) . ?
Ag3 N3 2.302(13) . ?
Mn O7 1.894(9) . ?
Mn O12 1.908(9) . ?
Mn O8 1.939(9) . ?
Mn O16 1.942(9) . ?
Mn O20 2.113(10) . ?
Mn O17 2.116(9) . ?
S1 O25 1.526(10) . ?
S1 C10 1.763(15) . ?
S1 C9 1.807(14) . ?
S2 O26 1.513(11) . ?
S2 C12 1.764(16) . ?
S2 C11 1.769(16) . ?
S3 O27 1.519(10) . ?
S3 C13 1.772(14) . ?
S3 C14 1.785(17) . ?
S4 O28 1.514(11) . ?
S4 C17 1.758(16) . ?
S4 C18 1.783(14) . ?
S5 O29 1.507(10) . ?
S5 C19 1.777(13) . ?
S5 C20 1.790(15) . ?
S6 O30 1.500(10) . ?
S6 C21 1.779(14) . ?
S6 C22 1.793(15) . ?
S7 O31 1.435(17) . ?
S7 C16 1.72(3) . ?
S7 C15 1.97(5) . ?
S7' O31' 1.420(18) . ?
O7 C2 1.482(16) . ?
O8 C4 1.461(16) . ?
O12 C6 1.469(16) . ?
O16 C7 1.443(16) . ?
O17 C8 1.452(16) . ?
O20 C3 1.445(16) . ?
N1 C1 1.496(17) . ?
N2 C5 1.529(17) . ?
N2 Ag2 2.257(11) 1_455 ?
N3 C23 1.135(18) . ?
N4 C25 1.139(18) . ?
C1 C3 1.54(2) . ?
C1 C4 1.544(19) . ?
C1 C2 1.560(18) . ?
C5 C6 1.522(19) . ?
C5 C7 1.54(2) . ?
C5 C8 1.540(19) . ?
C15 C15 1.50(9) 3_757 ?
C23 C24 1.45(2) . ?
C25 C26 1.44(2) . ?
